data_4512808
loop_
_publ_author_name
'Simon, Florent'
'Clevers, Simon'
'Gbabode, Gabin'
'Couvrat, Nicolas'
'Agasse-Peulon, Val\'erie'
'Sanselme, Morgane'
'Dupray, Valerie'
'Coquerel, Gerard'

_publ_section_title
;
 Enhanced Second Harmonic Generation from an Organic Self-Assembled
 Eutectic Binary Mixture: A Case Study with 3-Nitrobenzoic and
 3,5-Dinitrobenzoic Acids
;
_journal_issue 2
_journal_name_full 'Crystal Growth &amp; Design'
_journal_page_first 946
_journal_paper_doi 10.1021/cg5017565
_journal_volume 15
_journal_year 2015
_chemical_absolute_configuration rm
_chemical_compound_source 'synthesis as described'
_chemical_formula_moiety 'C14 H8 N4 O12'
_chemical_formula_sum 'C14 H8 N4 O12'
_chemical_formula_weight 424.24
_chemical_name_systematic
;
 ?
;
_space_group_IT_number 9
_symmetry_cell_setting monoclinic
_symmetry_Int_Tables_number 9
_symmetry_space_group_name_Hall 'C -2yc'
_symmetry_space_group_name_H-M 'C 1 c 1'
_atom_sites_solution_hydrogens geom
_atom_sites_solution_primary direct
_atom_sites_solution_secondary difmap
_audit_conform_dict_location ftp://ftp.iucr.org/pub/cif_core.dic
_audit_conform_dict_name cif_core.dic
_audit_conform_dict_version 2.3
_audit_creation_date 2009-10-21T11:39:12-00:00
_audit_creation_method 'WinGX routine CIF_UPDATE'
_cell_angle_alpha 90
_cell_angle_beta 110.374(2)
_cell_angle_gamma 90
_cell_formula_units_Z 4
_cell_length_a 20.603(3)
_cell_length_b 8.7468(15)
_cell_length_c 9.7202(16)
_cell_measurement_reflns_used 0
_cell_measurement_temperature 173(2)
_cell_measurement_theta_max 0
_cell_measurement_theta_min 0
_cell_measurement_wavelength 0.71073
_cell_volume 1642.1(5)
_computing_molecular_graphics 'Ortep-3 for Windows (Farrugia, 1997)'
_computing_publication_material 'WinGX publication routines (Farrugia, 1999)'
_computing_structure_refinement 'SHELXL-97 (Sheldrick, 1997)'
_computing_structure_solution 'SHELXS-97 (Sheldrick, 1997)'
_diffrn_ambient_temperature 173(2)
_diffrn_measured_fraction_theta_full 0.989
_diffrn_measured_fraction_theta_max 0.989
_diffrn_radiation_monochromator graphite
_diffrn_radiation_probe x-ray
_diffrn_radiation_type MoK\a
_diffrn_radiation_wavelength 0.71073
_diffrn_reflns_av_R_equivalents 0.0177
_diffrn_reflns_av_unetI/netI 0.0297
_diffrn_reflns_limit_h_max 25
_diffrn_reflns_limit_h_min -25
_diffrn_reflns_limit_k_max 10
_diffrn_reflns_limit_k_min -10
_diffrn_reflns_limit_l_max 12
_diffrn_reflns_limit_l_min -12
_diffrn_reflns_number 5100
_diffrn_reflns_theta_full 26.35
_diffrn_reflns_theta_max 26.35
_diffrn_reflns_theta_min 2.11
_exptl_absorpt_coefficient_mu 0.155
_exptl_absorpt_correction_type none
_exptl_crystal_colour colourlesss
_exptl_crystal_density_diffrn 1.716
_exptl_crystal_density_method 'not measured'
_exptl_crystal_description prism
_exptl_crystal_F_000 864
_exptl_crystal_size_max 0.3
_exptl_crystal_size_mid 0.3
_exptl_crystal_size_min 0.3
_refine_diff_density_max 0.191
_refine_diff_density_min -0.183
_refine_diff_density_rms 0.042
_refine_ls_abs_structure_details 'Flack H D (1983), Acta Cryst. A39, 876-881'
_refine_ls_abs_structure_Flack -0.9(16)
_refine_ls_extinction_coef 0.0000(4)
_refine_ls_extinction_expression Fc^*^=kFc[1+0.001xFc^2^\l^3^/sin(2\q)]^-1/4^
_refine_ls_extinction_method SHELXL
_refine_ls_goodness_of_fit_ref 0.987
_refine_ls_hydrogen_treatment mixed
_refine_ls_matrix_type full
_refine_ls_number_parameters 274
_refine_ls_number_reflns 3115
_refine_ls_number_restraints 0
_refine_ls_restrained_S_all 0.987
_refine_ls_R_factor_all 0.0403
_refine_ls_R_factor_gt 0.0341
_refine_ls_shift/su_max 0.523
_refine_ls_shift/su_mean 0.031
_refine_ls_structure_factor_coef Fsqd
_refine_ls_weighting_details 'calc w=1/[\s^2^(Fo^2^)+(0.0509P)^2^+0.6020P] where P=(Fo^2^+2Fc^2^)/3'
_refine_ls_weighting_scheme calc
_refine_ls_wR_factor_gt 0.087
_refine_ls_wR_factor_ref 0.0934
_reflns_number_gt 2732
_reflns_number_total 3115
_reflns_threshold_expression >2sigma(I)
_cod_data_source_file DNBA_Cc_200K.CIF
_cod_data_source_block ec11fm
_cod_original_sg_symbol_H-M 'C c'
_cod_database_code 4512808

loop_
_symmetry_equiv_pos_as_xyz
'x, y, z'
'x, -y, z+1/2'
'x+1/2, y+1/2, z'
'x+1/2, -y+1/2, z+1/2'

loop_
_atom_site_label
_atom_site_type_symbol
_atom_site_fract_x
_atom_site_fract_y
_atom_site_fract_z
_atom_site_U_iso_or_equiv
_atom_site_adp_type
_atom_site_occupancy
_atom_site_symmetry_multiplicity
_atom_site_calc_flag
_atom_site_refinement_flags
N2A N 0.19817(10) 0.3003(2) -0.0398(2) 0.0285(8) Uani 1 1 d .
N1A N 0.3066(3) 0.0360(4) 0.4339(5) 0.0286(8) Uani 1 1 d .
O1A O 0.3437(3) 0.0486(4) 0.5619(5) 0.0350(7) Uani 1 1 d .
O2A O 0.2755(3) -0.0754(4) 0.3770(5) 0.0460(10) Uani 1 1 d .
O3A O 0.2058(3) 0.3984(4) -0.1213(5) 0.0379(8) Uani 1 1 d .
O4A O 0.1528(2) 0.2045(4) -0.0728(4) 0.0411(8) Uani 1 1 d .
O5A O 0.3661(2) 0.6781(3) 0.2817(4) 0.0314(7) Uani 1 1 d .
H5A H 0.3861 0.7556 0.3225 0.047 Uiso 1 1 calc R
O6A O 0.4017(2) 0.5809(4) 0.5068(5) 0.0313(7) Uani 1 1 d .
C3A C 0.2476(3) 0.3017(5) 0.1129(5) 0.0262(9) Uani 1 1 d .
C2A C 0.2535(3) 0.1676(5) 0.1941(5) 0.0233(8) Uani 1 1 d .
H2A H 0.2295 0.0788 0.1541 0.028 Uiso 1 1 calc R
C1A C 0.2971(3) 0.1767(5) 0.3371(6) 0.0273(8) Uani 1 1 d .
C6A C 0.3363(3) 0.3056(4) 0.4016(6) 0.0236(8) Uani 1 1 d .
H6A H 0.3655 0.306 0.4992 0.028 Uiso 1 1 calc R
C5A C 0.3292(3) 0.4321(5) 0.3123(6) 0.0235(8) Uani 1 1 d .
C4A C 0.2855(3) 0.4306(5) 0.1666(6) 0.0236(8) Uani 1 1 d .
H4A H 0.282 0.5155 0.1068 0.028 Uiso 1 1 calc R
C7A C 0.3706(3) 0.5755(4) 0.3777(6) 0.0247(8) Uani 1 1 d .
N1 N 0.0374(3) 0.0419(4) 0.9856(5) 0.0305(10) Uani 0.974(8) 1 d P
N2 N 0.1445 0.3002 1.4547 0.0269(9) Uani 0.938(8) 1 d P
O1 O -0.0005(3) 0.0466(4) 0.8553(5) 0.0391(8) Uani 1 1 d .
O2 O 0.0686(3) -0.0777(4) 1.0430(5) 0.0483(10) Uani 1 1 d .
O3 O 0.1914(2) 0.2043(4) 1.4908(4) 0.0450(9) Uani 1 1 d .
O4 O 0.1367(3) 0.3990(4) 1.5382(5) 0.0380(8) Uani 1 1 d .
O5 O -0.0232(2) 0.6809(4) 1.1370(4) 0.0358(7) Uani 1 1 d .
H5 H -0.047 0.7529 1.0936 0.054 Uiso 1 1 calc R
O6 O -0.0591(2) 0.5825(4) 0.9062(5) 0.0346(7) Uani 1 1 d .
C1 C 0.0440(3) 0.1744(5) 1.0747(5) 0.0227(8) Uani 1 1 d .
C2 C 0.0899(3) 0.1691(5) 1.2178(5) 0.0280(9) Uani 1 1 d .
H2 H 0.1159 0.0818 1.2548 0.034 Uiso 1 1 calc R
C3 C 0.0958(3) 0.2967(5) 1.3032(5) 0.0240(8) Uani 1 1 d .
C4 C 0.0587(3) 0.4306(5) 1.2492(6) 0.0259(9) Uani 1 1 d .
H4 H 0.0637 0.5159 1.3091 0.031 Uiso 1 1 calc R
C5 C 0.0142(3) 0.4334(5) 1.1048(6) 0.0242(8) Uani 1 1 d .
C6 C 0.0082(3) 0.3042(5) 1.0167(5) 0.0258(8) Uani 1 1 d .
H6 H -0.0202 0.3066 0.9185 0.031 Uiso 1 1 calc R
C7 C -0.0248(3) 0.5705(5) 1.0418(5) 0.0247(10) Uani 0.973(8) 1 d P

loop_
_atom_site_aniso_label
_atom_site_aniso_U_11
_atom_site_aniso_U_22
_atom_site_aniso_U_33
_atom_site_aniso_U_23
_atom_site_aniso_U_13
_atom_site_aniso_U_12
N2A 0.0241(16) 0.040(2) 0.0138(13) -0.0028(13) -0.0025(11) 0.0006(15)
N1A 0.0348(19) 0.0215(17) 0.0315(16) 0.0129(13) 0.0138(14) -0.0033(14)
O1A 0.0415(18) 0.0286(17) 0.0338(15) 0.0101(12) 0.0118(13) -0.0006(13)
O2A 0.065(3) 0.0239(17) 0.0451(18) 0.0064(14) 0.0133(16) -0.0195(16)
O3A 0.0418(18) 0.0421(19) 0.0223(13) -0.0048(13) 0.0016(12) -0.0045(15)
O4A 0.0278(15) 0.057(2) 0.0337(16) -0.0080(15) 0.0047(12) -0.0111(15)
O5A 0.0415(18) 0.0196(13) 0.0256(13) 0.0010(11) 0.0023(12) -0.0058(12)
O6A 0.0414(18) 0.0296(18) 0.0199(13) -0.0011(11) 0.0069(11) -0.0156(13)
C3A 0.0221(18) 0.037(2) 0.0210(17) 0.0059(15) 0.0097(14) 0.0042(15)
C2A 0.0204(18) 0.0249(19) 0.0245(17) -0.0053(14) 0.0078(14) -0.0040(14)
C1A 0.033(2) 0.0183(19) 0.0365(19) 0.0082(15) 0.0189(16) -0.0006(15)
C6A 0.0212(18) 0.0194(19) 0.0315(18) -0.0016(14) 0.0108(15) -0.0050(14)
C5A 0.024(2) 0.023(2) 0.0228(16) 0.0006(14) 0.0078(15) -0.0051(15)
C4A 0.023(2) 0.020(2) 0.0281(18) 0.0038(14) 0.0098(16) -0.0030(14)
C7A 0.029(2) 0.0155(17) 0.0292(19) -0.0136(13) 0.0101(15) -0.0076(13)
N1 0.032(2) 0.0269(19) 0.0362(19) 0.0090(14) 0.0171(16) -0.0014(15)
N2 0.0261(18) 0.024(2) 0.0380(19) 0.0060(14) 0.0209(15) 0.0014(14)
O1 0.047(2) 0.039(2) 0.0288(15) -0.0045(12) 0.0103(13) -0.0049(15)
O2 0.066(3) 0.033(2) 0.0468(18) 0.0050(15) 0.0196(17) 0.0113(17)
O3 0.0361(17) 0.056(2) 0.0373(17) 0.0068(15) 0.0062(14) 0.0206(15)
O4 0.0450(19) 0.0409(19) 0.0287(14) -0.0089(13) 0.0135(12) -0.0028(14)
O5 0.050(2) 0.0264(15) 0.0301(13) 0.0015(12) 0.0128(13) 0.0100(13)
O6 0.0403(19) 0.0307(19) 0.0305(15) 0.0049(12) 0.0093(12) 0.0029(13)
C1 0.0212(17) 0.027(2) 0.0209(16) 0.0055(14) 0.0086(13) -0.0026(14)
C2 0.032(2) 0.024(2) 0.036(2) 0.0050(15) 0.0209(16) 0.0035(16)
C3 0.0236(18) 0.023(2) 0.0267(18) 0.0105(14) 0.0100(14) 0.0036(14)
C4 0.028(2) 0.029(2) 0.0240(17) 0.0016(15) 0.0126(15) -0.0040(16)
C5 0.024(2) 0.022(2) 0.0302(18) 0.0044(15) 0.0138(16) -0.0031(15)
C6 0.028(2) 0.035(2) 0.0150(14) 0.0018(14) 0.0084(14) -0.0058(16)
C7 0.023(2) 0.030(2) 0.0233(18) -0.0121(13) 0.0106(14) -0.0074(14)

loop_
_atom_type_symbol
_atom_type_description
_atom_type_scat_dispersion_real
_atom_type_scat_dispersion_imag
_atom_type_scat_source
C C 0.0033 0.0016 'International Tables Vol C Tables 4.2.6.8 and 6.1.1.4'
H H 0 0 'International Tables Vol C Tables 4.2.6.8 and 6.1.1.4'
N N 0.0061 0.0033 'International Tables Vol C Tables 4.2.6.8 and 6.1.1.4'
O O 0.0106 0.006 'International Tables Vol C Tables 4.2.6.8 and 6.1.1.4'

loop_
_geom_angle_atom_site_label_1
_geom_angle_atom_site_label_2
_geom_angle_atom_site_label_3
_geom_angle
O4A N2A O3A 125.4(3)
O4A N2A C3A 118.0(3)
O3A N2A C3A 116.6(3)
O2A N1A O1A 126.4(3)
O2A N1A C1A 116.3(3)
O1A N1A C1A 117.3(3)
C4A C3A C2A 123.5(3)
C4A C3A N2A 119.5(3)
C2A C3A N2A 117.0(3)
C1A C2A C3A 115.0(4)
C2A C1A C6A 125.0(4)
C2A C1A N1A 118.6(3)
C6A C1A N1A 116.4(3)
C5A C6A C1A 116.4(3)
C6A C5A C4A 121.5(4)
C6A C5A C7A 118.3(3)
C4A C5A C7A 120.2(3)
C3A C4A C5A 118.6(4)
O6A C7A O5A 128.0(4)
O6A C7A C5A 119.2(4)
O5A C7A C5A 112.8(3)
O1 N1 O2 121.8(4)
O1 N1 C1 119.2(3)
O2 N1 C1 118.9(3)
O4 N2 O3 123.8(3)
O4 N2 C3 118.4(3)
O3 N2 C3 117.7(3)
C6 C1 C2 121.7(4)
C6 C1 N1 120.2(3)
C2 C1 N1 118.1(3)
C3 C2 C1 117.9(4)
C2 C3 C4 122.2(4)
C2 C3 N2 120.8(3)
C4 C3 N2 117.0(3)
C5 C4 C3 118.6(4)
C4 C5 C6 119.6(4)
C4 C5 C7 121.0(4)
C6 C5 C7 119.4(3)
C1 C6 C5 120.0(3)
O6 C7 O5 122.3(4)
O6 C7 C5 122.3(3)
O5 C7 C5 115.4(3)

loop_
_geom_bond_atom_site_label_1
_geom_bond_atom_site_label_2
_geom_bond_distance
N2A O4A 1.213(4)
N2A O3A 1.214(4)
N2A C3A 1.479(4)
N1A O2A 1.191(5)
N1A O1A 1.218(4)
N1A C1A 1.520(5)
O5A C7A 1.274(5)
O6A C7A 1.195(4)
C3A C4A 1.367(6)
C3A C2A 1.395(6)
C2A C1A 1.370(5)
C1A C6A 1.401(5)
C6A C5A 1.382(5)
C5A C4A 1.389(6)
C5A C7A 1.526(5)
N1 O1 1.236(4)
N1 O2 1.252(5)
N1 C1 1.425(5)
N2 O4 1.233(4)
N2 O3 1.234(4)
N2 C3 1.465(5)
O5 C7 1.330(5)
O6 C7 1.264(5)
C1 C6 1.365(5)
C1 C2 1.384(5)
C2 C3 1.370(6)
C3 C4 1.398(6)
C4 C5 1.384(6)
C5 C6 1.397(6)
C5 C7 1.455(6)

loop_
_geom_torsion_atom_site_label_1
_geom_torsion_atom_site_label_2
_geom_torsion_atom_site_label_3
_geom_torsion_atom_site_label_4
_geom_torsion
O4A N2A C3A C4A -160.5(4)
O3A N2A C3A C4A 17.9(5)
O4A N2A C3A C2A 20.4(5)
O3A N2A C3A C2A -161.2(4)
C4A C3A C2A C1A 4.2(6)
N2A C3A C2A C1A -176.7(3)
C3A C2A C1A C6A -2.4(6)
C3A C2A C1A N1A 179.9(4)
O2A N1A C1A C2A 1.1(6)
O1A N1A C1A C2A -177.5(4)
O2A N1A C1A C6A -176.8(4)
O1A N1A C1A C6A 4.6(6)
C2A C1A C6A C5A 0.5(6)
N1A C1A C6A C5A 178.2(4)
C1A C6A C5A C4A -0.1(6)
C1A C6A C5A C7A 179.8(4)
C2A C3A C4A C5A -4.0(6)
N2A C3A C4A C5A 177.0(4)
C6A C5A C4A C3A 1.8(7)
C7A C5A C4A C3A -178.1(4)
C6A C5A C7A O6A -8.3(6)
C4A C5A C7A O6A 171.5(4)
C6A C5A C7A O5A 172.4(4)
C4A C5A C7A O5A -7.7(6)
O1 N1 C1 C6 0.6(6)
O2 N1 C1 C6 -177.0(4)
O1 N1 C1 C2 -176.2(3)
O2 N1 C1 C2 6.1(6)
C6 C1 C2 C3 3.4(6)
N1 C1 C2 C3 -179.8(4)
C1 C2 C3 C4 -1.6(6)
C1 C2 C3 N2 -178.7(3)
O4 N2 C3 C2 -162.5(4)
O3 N2 C3 C2 18.1(5)
O4 N2 C3 C4 20.2(5)
O3 N2 C3 C4 -159.2(4)
C2 C3 C4 C5 0.3(6)
N2 C3 C4 C5 177.6(4)
C3 C4 C5 C6 -0.7(6)
C3 C4 C5 C7 -178.8(4)
C2 C1 C6 C5 -3.9(6)
N1 C1 C6 C5 179.4(4)
C4 C5 C6 C1 2.5(6)
C7 C5 C6 C1 -179.4(4)
C4 C5 C7 O6 171.1(4)
C6 C5 C7 O6 -6.9(6)
C4 C5 C7 O5 -10.3(6)
C6 C5 C7 O5 171.7(4)
